data_4322837
loop_
_publ_author_name
'Dr. Karel Lutar'
'Dr. Horst Borrmann'
'Prof. Dr. Boris \<Zemva'

_publ_contact_author
;
       Prof. Dr. Boris \<Zemva
       Jo\<zef Stefan Institute
       Jamova 39
       SI-1000 Ljubljana
       Slovenia
;
_publ_contact_author_email BORIS.ZEMVA@IJS.SI
_publ_contact_author_fax ' +386 61 123 21 25 '
_publ_contact_author_phone ' +386 61 177 3540 '
_publ_section_title
;
 XeF~2~.2CrF~4~ and XeF~5~^+^CrF~5~^-^: Syntheses, Crystal Structures, and
 Some Properties
;
_journal_name_full 'Inorganic Chemistry'
_journal_page_first 3002
_journal_page_last 3006
_journal_paper_doi 10.1021/ic971580c
_journal_volume 37
_journal_year 1998
_chemical_formula_moiety XeF~5~^+^CrF~5~^-^
_chemical_formula_sum 'Cr F10 Xe'
_chemical_formula_weight 373.30
_chemical_name_systematic
; 
 ? 
;
_space_group_IT_number 61
_symmetry_cell_setting orthorhombic
_symmetry_space_group_name_Hall '-P 2ac 2ab'
_symmetry_space_group_name_H-M 'P b c a'
_atom_sites_solution_hydrogens none
_atom_sites_solution_primary direct
_atom_sites_solution_secondary difmap
_audit_creation_method SHELXL-97
_cell_angle_alpha 90.00
_cell_angle_beta 90.00
_cell_angle_gamma 90.00
_cell_formula_units_Z 16
_cell_length_a 18.281(13)
_cell_length_b 8.429(7)
_cell_length_c 18.521(12)
_cell_measurement_reflns_used 505
_cell_measurement_temperature 268(2)
_cell_volume 2854(4)
_computing_cell_refinement 'IPDS package (Stoe 1995)'
_computing_data_collection 'IPDS package (Stoe 1995)'
_computing_data_reduction 'IPDS package (Stoe 1995)'
_computing_molecular_graphics 'SHELXTL-Plus (Sheldrick, 1990)'
_computing_publication_material 'SHELXL-97 (Sheldrick, 1997)'
_computing_structure_refinement 'SHELXL-97 (Sheldrick, 1997)'
_computing_structure_solution 'SHELXTL-Plus (Sheldrick, 1990)'
_diffrn_ambient_temperature 268(2)
_diffrn_measured_fraction_theta_full 0.817
_diffrn_measured_fraction_theta_max 0.817
_diffrn_measurement_device_type 'Stoe IPDS'
_diffrn_measurement_method oscillation
_diffrn_radiation_monochromator graphite
_diffrn_radiation_source 'fine-focus sealed tube'
_diffrn_radiation_type MoK\a
_diffrn_radiation_wavelength 0.71073
_diffrn_reflns_av_R_equivalents 0.1594
_diffrn_reflns_av_sigmaI/netI 0.0669
_diffrn_reflns_limit_h_max 13
_diffrn_reflns_limit_h_min -19
_diffrn_reflns_limit_k_max 9
_diffrn_reflns_limit_k_min -9
_diffrn_reflns_limit_l_max 20
_diffrn_reflns_limit_l_min -16
_diffrn_reflns_number 7486
_diffrn_reflns_theta_full 22.98
_diffrn_reflns_theta_max 23.00
_diffrn_reflns_theta_min 4.20
_exptl_absorpt_coefficient_mu 6.411
_exptl_absorpt_correction_type 'not appl.'
_exptl_crystal_colour red
_exptl_crystal_density_diffrn 3.475
_exptl_crystal_density_method 'not measured'
_exptl_crystal_description irregular
_exptl_crystal_F_000 2688
_exptl_crystal_size_max 0.32
_exptl_crystal_size_mid 0.29
_exptl_crystal_size_min 0.26
_refine_diff_density_max 1.207
_refine_diff_density_min -1.616
_refine_diff_density_rms 0.258
_refine_ls_extinction_method none
_refine_ls_goodness_of_fit_ref 1.100
_refine_ls_hydrogen_treatment none
_refine_ls_matrix_type full
_refine_ls_number_parameters 217
_refine_ls_number_reflns 1863
_refine_ls_number_restraints 0
_refine_ls_restrained_S_all 1.100
_refine_ls_R_factor_all 0.0906
_refine_ls_R_factor_gt 0.0786
_refine_ls_shift/su_max 0.000
_refine_ls_shift/su_mean 0.000
_refine_ls_structure_factor_coef Fsqd
_refine_ls_weighting_details 'w=1/[\s^2^(Fo^2^)+(0.0716P)^2^+105.2705P] where P=(Fo^2^+2Fc^2^)/3'
_refine_ls_weighting_scheme calc
_refine_ls_wR_factor_gt 0.1850
_refine_ls_wR_factor_ref 0.1957
_reflns_number_gt 1545
_reflns_number_total 1863
_reflns_threshold_expression >2sigma(I)
_cod_data_source_file ic971580c_2.cif
_cod_data_source_block xef5crf5
_cod_depositor_comments
;
The following automatic conversions were performed:

'_refine_ls_weighting_scheme' value 'calc
w=1/[\s^2^(Fo^2^)+(0.0716P)^2^+105.2705P] where P=(Fo^2^+2Fc^2^)/3'
was changed to 'calc'. New tag '_refine_ls_weighting_details' was
created. The value of the new tag was set to
'w=1/[\s^2^(Fo^2^)+(0.0716P)^2^+105.2705P] where P=(Fo^2^+2Fc^2^)/3'.

Automatic conversion script
Id: cif_fix_values 3143 2015-03-26 13:38:13Z robertas 
;
_cod_database_code 4322837

loop_
_symmetry_equiv_pos_as_xyz
'x, y, z'
'-x+1/2, -y, z+1/2'
'-x, y+1/2, -z+1/2'
'x+1/2, -y+1/2, -z'
'-x, -y, -z'
'x-1/2, y, -z-1/2'
'x, -y-1/2, z-1/2'
'-x-1/2, y-1/2, z'

loop_
_atom_site_label
_atom_site_type_symbol
_atom_site_fract_x
_atom_site_fract_y
_atom_site_fract_z
_atom_site_U_iso_or_equiv
_atom_site_adp_type
_atom_site_occupancy
_atom_site_calc_flag
_atom_site_refinement_flags
_atom_site_disorder_assembly
_atom_site_disorder_group
Xe1 Xe 0.40015(7) 0.27199(15) 0.77642(6) 0.0424(5) Uani 1 d . . .
F1 F 0.4403(8) 0.3491(16) 0.8583(6) 0.072(4) Uani 1 d . . .
F2 F 0.3180(8) 0.300(2) 0.8320(9) 0.101(6) Uani 1 d . . .
F3 F 0.3948(10) 0.4871(15) 0.7611(8) 0.085(5) Uani 1 d . . .
F4 F 0.4969(7) 0.2770(15) 0.7492(7) 0.061(3) Uani 1 d . . .
F5 F 0.4138(9) 0.0920(15) 0.8270(6) 0.074(4) Uani 1 d . . .
Xe2 Xe 0.12143(7) 0.25118(14) 0.46564(6) 0.0434(5) Uani 1 d . . .
F6 F 0.0725(8) 0.2654(17) 0.3814(8) 0.080(4) Uani 1 d . . .
F7 F 0.0544(13) 0.401(2) 0.4845(10) 0.141(9) Uani 1 d . . .
F8 F 0.0520(8) 0.1064(19) 0.4788(10) 0.105(6) Uani 1 d . . .
F9 F 0.1750(10) 0.117(2) 0.4106(7) 0.096(5) Uani 1 d . . .
F10 F 0.1682(11) 0.415(2) 0.4205(12) 0.144(10) Uani 1 d . . .
Cr1 Cr 0.33542(16) -0.0570(3) 0.66982(15) 0.0356(7) Uani 1 d . . .
F11 F 0.3455(8) -0.1958(14) 0.7338(6) 0.061(3) Uani 1 d . . .
F12 F 0.4231(5) 0.0375(11) 0.6890(5) 0.039(2) Uani 1 d . . .
F13 F 0.2959(7) 0.0899(13) 0.7295(5) 0.048(3) Uani 1 d . . .
F14 F 0.2402(6) -0.1320(12) 0.6451(5) 0.043(2) Uani 1 d . . .
F15 F 0.3768(7) -0.1723(13) 0.5998(6) 0.057(3) Uani 1 d . . .
Cr2 Cr 0.16972(15) -0.1806(3) 0.56833(14) 0.0314(7) Uani 1 d . . .
F16 F 0.1061(7) -0.2263(13) 0.5048(7) 0.055(3) Uani 1 d . . .
F17 F 0.1646(6) 0.0283(11) 0.5487(6) 0.048(3) Uani 1 d . . .
F18 F 0.2484(6) -0.2028(12) 0.5120(5) 0.047(3) Uani 1 d . . .
F19 F 0.1793(5) -0.3983(10) 0.5931(5) 0.037(2) Uani 1 d . . .
F20 F 0.1050(6) -0.1579(12) 0.6396(6) 0.045(3) Uani 1 d . . .

loop_
_atom_site_aniso_label
_atom_site_aniso_U_11
_atom_site_aniso_U_22
_atom_site_aniso_U_33
_atom_site_aniso_U_23
_atom_site_aniso_U_13
_atom_site_aniso_U_12
Xe1 0.0487(8) 0.0381(7) 0.0405(8) -0.0097(5) 0.0047(5) -0.0078(5)
F1 0.100(11) 0.061(8) 0.054(7) -0.024(6) -0.009(7) -0.016(8)
F2 0.060(9) 0.138(16) 0.106(11) -0.074(11) 0.032(8) -0.023(9)
F3 0.140(15) 0.039(7) 0.077(9) -0.016(6) -0.007(9) 0.015(8)
F4 0.052(7) 0.068(8) 0.063(7) -0.024(6) -0.003(6) -0.018(6)
F5 0.122(12) 0.053(8) 0.048(7) 0.009(6) -0.010(7) -0.030(8)
Xe2 0.0475(8) 0.0375(7) 0.0452(8) 0.0048(5) -0.0120(6) 0.0025(5)
F6 0.078(10) 0.078(9) 0.084(10) 0.019(7) -0.037(8) -0.009(8)
F7 0.17(2) 0.127(16) 0.124(14) -0.025(12) -0.054(14) 0.115(16)
F8 0.047(9) 0.092(11) 0.176(17) 0.073(11) -0.034(9) -0.025(8)
F9 0.116(13) 0.121(14) 0.052(7) -0.030(8) -0.015(8) 0.031(11)
F10 0.138(17) 0.102(13) 0.192(19) 0.106(14) -0.115(15) -0.062(12)
Cr1 0.0417(17) 0.0241(14) 0.0408(16) -0.0007(11) -0.0088(13) 0.0002(12)
F11 0.064(9) 0.053(7) 0.066(7) 0.023(6) -0.025(6) -0.002(6)
F12 0.036(6) 0.025(5) 0.055(6) -0.005(4) -0.010(5) -0.001(4)
F13 0.057(7) 0.044(6) 0.043(6) -0.010(4) 0.005(5) -0.006(5)
F14 0.048(6) 0.034(5) 0.048(5) 0.000(4) -0.012(5) -0.009(5)
F15 0.075(9) 0.039(6) 0.058(7) -0.011(5) -0.004(6) 0.013(6)
Cr2 0.0324(15) 0.0255(14) 0.0363(15) 0.0027(11) 0.0019(12) -0.0006(11)
F16 0.066(8) 0.041(6) 0.058(7) -0.002(5) -0.020(6) -0.003(5)
F17 0.060(7) 0.025(5) 0.058(6) 0.010(5) 0.003(5) 0.005(5)
F18 0.050(7) 0.046(6) 0.044(5) 0.006(5) 0.016(5) 0.006(5)
F19 0.037(6) 0.023(5) 0.052(6) 0.002(4) 0.010(4) 0.001(4)
F20 0.044(6) 0.040(6) 0.052(6) -0.001(5) 0.008(5) 0.003(5)

loop_
_atom_type_symbol
_atom_type_description
_atom_type_scat_dispersion_real
_atom_type_scat_dispersion_imag
_atom_type_scat_source
F F 0.0171 0.0103 'International Tables Vol C Tables 4.2.6.8 and 6.1.1.4'
Cr Cr 0.3209 0.6236 'International Tables Vol C Tables 4.2.6.8 and 6.1.1.4'
Xe Xe -0.4205 1.9578 'International Tables Vol C Tables 4.2.6.8 and 6.1.1.4'

loop_
_geom_angle_atom_site_label_1
_geom_angle_atom_site_label_2
_geom_angle_atom_site_label_3
_geom_angle
_geom_angle_site_symmetry_1
_geom_angle_site_symmetry_3
_geom_angle_publ_flag
F5 Xe1 F1 79.0(6) . . ?
F5 Xe1 F2 86.0(8) . . ?
F1 Xe1 F2 79.3(7) . . ?
F5 Xe1 F3 156.8(6) . . ?
F1 Xe1 F3 78.2(6) . . ?
F2 Xe1 F3 85.1(8) . . ?
F5 Xe1 F4 91.6(7) . . ?
F1 Xe1 F4 80.3(6) . . ?
F2 Xe1 F4 159.6(6) . . ?
F3 Xe1 F4 89.2(7) . . ?
F5 Xe1 F12 70.1(5) . . ?
F1 Xe1 F12 137.2(5) . . ?
F2 Xe1 F12 125.6(5) . . ?
F3 Xe1 F12 131.7(5) . . ?
F4 Xe1 F12 71.9(4) . . ?
F5 Xe1 F13 77.2(5) . . ?
F1 Xe1 F13 142.4(5) . . ?
F2 Xe1 F13 70.4(5) . . ?
F3 Xe1 F13 119.5(6) . . ?
F4 Xe1 F13 128.9(4) . . ?
F12 Xe1 F13 57.2(3) . . ?
F5 Xe1 F20 134.7(5) . 8_665 ?
F1 Xe1 F20 138.6(5) . 8_665 ?
F2 Xe1 F20 119.1(7) . 8_665 ?
F3 Xe1 F20 67.9(5) . 8_665 ?
F4 Xe1 F20 76.3(5) . 8_665 ?
F12 Xe1 F20 64.6(3) . 8_665 ?
F13 Xe1 F20 77.4(3) . 8_665 ?
F8 Xe2 F7 88.1(11) . . ?
F8 Xe2 F6 79.0(7) . . ?
F7 Xe2 F6 77.5(8) . . ?
F8 Xe2 F9 91.9(9) . . ?
F7 Xe2 F9 156.8(7) . . ?
F6 Xe2 F9 79.7(7) . . ?
F8 Xe2 F10 156.3(7) . . ?
F7 Xe2 F10 83.0(12) . . ?
F6 Xe2 F10 77.6(7) . . ?
F9 Xe2 F10 87.8(11) . . ?
F8 Xe2 F17 68.5(5) . . ?
F7 Xe2 F17 127.7(7) . . ?
F6 Xe2 F17 136.4(5) . . ?
F9 Xe2 F17 73.3(6) . . ?
F10 Xe2 F17 133.4(6) . . ?
F8 Xe2 F18 136.2(5) . 8_665 ?
F7 Xe2 F18 117.6(8) . 8_665 ?
F6 Xe2 F18 137.9(6) . 8_665 ?
F9 Xe2 F18 77.4(6) . 8_665 ?
F10 Xe2 F18 66.7(5) . 8_665 ?
F17 Xe2 F18 67.8(3) . 8_665 ?
F8 Xe2 F15 92.8(7) . 8_665 ?
F7 Xe2 F15 69.1(6) . 8_665 ?
F6 Xe2 F15 145.8(6) . 8_665 ?
F9 Xe2 F15 134.1(5) . 8_665 ?
F10 Xe2 F15 104.3(8) . 8_665 ?
F17 Xe2 F15 66.3(4) . 8_665 ?
F18 Xe2 F15 68.0(4) 8_665 8_665 ?
F11 Cr1 F15 95.0(6) . . ?
F11 Cr1 F13 95.1(6) . . ?
F15 Cr1 F13 169.5(5) . . ?
F11 Cr1 F12 94.0(6) . . ?
F15 Cr1 F12 90.4(5) . . ?
F13 Cr1 F12 86.2(5) . . ?
F11 Cr1 F14 92.2(5) . . ?
F15 Cr1 F14 91.8(5) . . ?
F13 Cr1 F14 90.5(5) . . ?
F12 Cr1 F14 173.2(4) . . ?
F11 Cr1 F19 177.9(5) . 8_665 ?
F15 Cr1 F19 84.5(5) . 8_665 ?
F13 Cr1 F19 85.5(5) . 8_665 ?
F12 Cr1 F19 88.0(4) . 8_665 ?
F14 Cr1 F19 85.8(4) . 8_665 ?
Cr1 F12 Xe1 108.2(4) . . ?
Cr1 F13 Xe1 108.4(5) . . ?
Cr1 F14 Cr2 147.4(6) . . ?
Cr1 F15 Xe2 147.5(6) . 8_655 ?
F16 Cr2 F20 94.7(6) . . ?
F16 Cr2 F18 97.1(6) . . ?
F20 Cr2 F18 167.9(5) . . ?
F16 Cr2 F17 92.7(5) . . ?
F20 Cr2 F17 90.5(5) . . ?
F18 Cr2 F17 91.6(5) . . ?
F16 Cr2 F19 90.7(5) . . ?
F20 Cr2 F19 89.2(4) . . ?
F18 Cr2 F19 88.0(4) . . ?
F17 Cr2 F19 176.7(5) . . ?
F16 Cr2 F14 177.3(6) . . ?
F20 Cr2 F14 82.9(5) . . ?
F18 Cr2 F14 85.2(5) . . ?
F17 Cr2 F14 88.6(5) . . ?
F19 Cr2 F14 88.1(4) . . ?
Cr2 F17 Xe2 149.0(6) . . ?
Cr2 F18 Xe2 163.8(6) . 8_655 ?
Cr2 F19 Cr1 144.8(5) . 8_655 ?
Cr2 F20 Xe1 136.1(5) . 8_655 ?

loop_
_geom_bond_atom_site_label_1
_geom_bond_atom_site_label_2
_geom_bond_distance
_geom_bond_site_symmetry_2
_geom_bond_publ_flag
Xe1 F5 1.801(13) . ?
Xe1 F1 1.805(11) . ?
Xe1 F2 1.837(13) . ?
Xe1 F3 1.838(13) . ?
Xe1 F4 1.839(13) . ?
Xe1 F12 2.590(9) . ?
Xe1 F13 2.597(11) . ?
Xe1 F20 2.604(10) 8_665 ?
Xe2 F8 1.778(13) . ?
Xe2 F7 1.793(15) . ?
Xe2 F6 1.802(13) . ?
Xe2 F9 1.811(15) . ?
Xe2 F10 1.827(16) . ?
Xe2 F17 2.553(10) . ?
Xe2 F18 2.560(11) 8_665 ?
Xe2 F15 2.567(11) 8_665 ?
Cr1 F11 1.675(11) . ?
Cr1 F15 1.789(11) . ?
Cr1 F13 1.811(11) . ?
Cr1 F12 1.825(10) . ?
Cr1 F14 1.908(10) . ?
Cr1 F19 1.971(10) 8_665 ?
F14 Cr2 1.962(10) . ?
F15 Xe2 2.567(11) 8_655 ?
Cr2 F16 1.699(11) . ?
Cr2 F20 1.783(10) . ?
Cr2 F18 1.786(10) . ?
Cr2 F17 1.800(9) . ?
Cr2 F19 1.900(9) . ?
F18 Xe2 2.560(11) 8_655 ?
F19 Cr1 1.970(10) 8_655 ?
F20 Xe1 2.604(10) 8_655 ?
